data_7056930
loop_
_publ_author_name
'Wang, Jun-Jie'
'Zhang, Ren-Chun'
'Cao, Ya-Li'
'Li, Yan-Ang'
'Wang, Yi-Ran'
'Wang, Qing-Lun'

_publ_section_title
;
 Selective fluorescent sensing and photocatalytic properties of three MOFs
 based on naphthalene-1,4-dicarboxylic acid and
 2,4,5-tri(4-pyridyl)-imidazole
;
_journal_issue 5
_journal_name_full 'New Journal of Chemistry'
_journal_page_first 3551
_journal_paper_doi 10.1039/C7NJ03530F
_journal_volume 42
_journal_year 2018
_chemical_formula_sum 'C90 H64 Cd4 N12 O18'
_chemical_formula_weight 2051.13
_space_group_IT_number 2
_space_group_name_Hall '-P 1'
_space_group_name_H-M_alt 'P -1'
_symmetry_cell_setting triclinic
_symmetry_space_group_name_Hall '-P 1'
_symmetry_space_group_name_H-M 'P -1'
_atom_sites_solution_hydrogens geom
_atom_sites_solution_primary direct
_atom_sites_solution_secondary difmap
_audit_creation_method SHELXL-97
_audit_update_record
;
2017-08-29 deposited with the CCDC.
2018-01-24 downloaded from the CCDC.
;
_cell_angle_alpha 91.6837(14)
_cell_angle_beta 107.8671(13)
_cell_angle_gamma 94.2364(12)
_cell_formula_units_Z 2
_cell_length_a 17.0707(2)
_cell_length_b 20.2756(3)
_cell_length_c 20.5249(3)
_cell_measurement_reflns_used 28701
_cell_measurement_temperature 293(2)
_cell_measurement_theta_max 73.6360
_cell_measurement_theta_min 3.5780
_cell_volume 6732.81(17)
_computing_cell_refinement
;
CrysAlisPro, Agilent Technologies,
Version 1.171.37.35 (release 13-08-2014 CrysAlis171 .NET)
(compiled Aug 13 2014,18:06:01)
;
_computing_data_collection
;
CrysAlisPro, Agilent Technologies,
Version 1.171.37.35 (release 13-08-2014 CrysAlis171 .NET)
(compiled Aug 13 2014,18:06:01)
;
_computing_data_reduction
;
CrysAlisPro, Agilent Technologies,
Version 1.171.37.35 (release 13-08-2014 CrysAlis171 .NET)
(compiled Aug 13 2014,18:06:01)
;
_computing_structure_refinement 'SHELXL-97 (Sheldrick, 1997)'
_computing_structure_solution 'SHELXS-97 (Sheldrick, 1990)'
_diffrn_ambient_temperature 293(2)
_diffrn_measured_fraction_theta_full 1.000
_diffrn_measured_fraction_theta_max 1.000
_diffrn_measurement_device_type
;
SuperNova, Dual, Cu at zero, AtlasS2
;
_diffrn_measurement_method '\w scans'
_diffrn_radiation_monochromator graphite
_diffrn_radiation_source 'fine-focus sealed tube'
_diffrn_radiation_type CuK\a
_diffrn_radiation_wavelength 1.54184
_diffrn_reflns_av_R_equivalents 0.0473
_diffrn_reflns_av_sigmaI/netI 0.0424
_diffrn_reflns_limit_h_max 12
_diffrn_reflns_limit_h_min -20
_diffrn_reflns_limit_k_max 24
_diffrn_reflns_limit_k_min -23
_diffrn_reflns_limit_l_max 24
_diffrn_reflns_limit_l_min -24
_diffrn_reflns_number 45294
_diffrn_reflns_theta_full 67.08
_diffrn_reflns_theta_max 67.08
_diffrn_reflns_theta_min 3.35
_diffrn_standards_decay_% 0
_diffrn_standards_interval_count 0
_diffrn_standards_interval_time 0
_diffrn_standards_number 0
_exptl_absorpt_coefficient_mu 5.397
_exptl_absorpt_correction_T_max 1.00000
_exptl_absorpt_correction_T_min 0.27336
_exptl_absorpt_correction_type multi-scan
_exptl_absorpt_process_details
;
CrysAlisPro, Agilent Technologies,
Version 1.171.37.35 (release 13-08-2014 CrysAlis171 .NET)
(compiled Aug 13 2014,18:06:01)
Empirical absorption correction using spherical harmonics,
 implemented in SCALE3 ABSPACK scaling algorithm.
;
_exptl_crystal_colour yellow
_exptl_crystal_density_diffrn 1.012
_exptl_crystal_density_method 'not measured'
_exptl_crystal_description block
_exptl_crystal_F_000 2048
_exptl_crystal_size_max 0.20
_exptl_crystal_size_mid 0.20
_exptl_crystal_size_min 0.20
_platon_squeeze_details ' ?'
_refine_diff_density_max 2.146
_refine_diff_density_min -3.849
_refine_diff_density_rms 0.172
_refine_ls_extinction_method none
_refine_ls_goodness_of_fit_ref 1.018
_refine_ls_hydrogen_treatment constr
_refine_ls_matrix_type full
_refine_ls_number_parameters 1109
_refine_ls_number_reflns 24048
_refine_ls_number_restraints 49
_refine_ls_restrained_S_all 1.031
_refine_ls_R_factor_all 0.0662
_refine_ls_R_factor_gt 0.0637
_refine_ls_shift/su_max 0.003
_refine_ls_shift/su_mean 0.000
_refine_ls_structure_factor_coef Fsqd
_refine_ls_weighting_details 'calc w=1/[\s^2^(Fo^2^)+(0.1466P)^2^+0.0000P] where P=(Fo^2^+2Fc^2^)/3'
_refine_ls_weighting_scheme calc
_refine_ls_wR_factor_gt 0.1795
_refine_ls_wR_factor_ref 0.1858
_reflns_number_gt 20864
_reflns_number_total 24048
_reflns_threshold_expression I>2sigma(I)
_cod_data_source_file c7nj03530f2.cif
_cod_data_source_block 3
_cod_depositor_comments 'Adding full bibliography for 7056929--7056931.cif.'
_cod_original_cell_volume 6732.81(18)
_cod_database_code 7056930

loop_
_symmetry_equiv_pos_as_xyz
'x, y, z'
'-x, -y, -z'

loop_
_atom_site_label
_atom_site_type_symbol
_atom_site_fract_x
_atom_site_fract_y
_atom_site_fract_z
_atom_site_U_iso_or_equiv
_atom_site_adp_type
_atom_site_occupancy
_atom_site_symmetry_multiplicity
_atom_site_calc_flag
_atom_site_refinement_flags
Cd1 Cd 0.626978(11) 0.775356(9) 0.320809(10) 0.02467(9) Uani 1 1 d .
Cd2 Cd 0.802283(11) 0.673254(10) 0.329653(10) 0.02540(9) Uani 1 1 d .
Cd3 Cd 0.199506(10) 0.323629(9) 0.167337(9) 0.02379(9) Uani 1 1 d .
Cd4 Cd 0.377880(11) 0.220158(9) 0.184995(10) 0.02425(9) Uani 1 1 d .
C1 C 0.66256(18) 0.93159(15) 0.30414(17) 0.0429(7) Uani 1 1 d .
H1 H 0.6290 0.9203 0.2595 0.051 Uiso 1 1 calc R
C2 C 0.69004(19) 0.99737(15) 0.32190(18) 0.0474(7) Uani 1 1 d .
H2A H 0.6750 1.0291 0.2896 0.057 Uiso 1 1 calc R
C3 C 0.7398(2) 1.01583(16) 0.3874(2) 0.0461(8) Uani 1 1 d .
C4 C 0.7625(3) 0.96525(17) 0.4331(2) 0.0687(12) Uani 1 1 d .
H4 H 0.7979 0.9748 0.4773 0.082 Uiso 1 1 calc R
C5 C 0.7312(2) 0.90148(18) 0.4109(2) 0.0627(10) Uani 1 1 d .
H5 H 0.7454 0.8686 0.4420 0.075 Uiso 1 1 calc R
C6 C 0.7723(2) 1.08433(18) 0.4104(2) 0.0532(10) Uani 1 1 d .
C7 C 0.7380(2) 1.14304(17) 0.3903(2) 0.0506(10) Uani 1 1 d .
C8 C 0.8596(2) 1.16313(18) 0.4670(2) 0.0574(12) Uani 1 1 d .
C9 C 0.6587(2) 1.15892(16) 0.34222(19) 0.0428(8) Uani 1 1 d .
C10 C 0.58611(18) 1.12322(16) 0.34066(17) 0.0443(7) Uani 1 1 d .
H10 H 0.5868 1.0884 0.3693 0.053 Uiso 1 1 calc R
C11 C 0.51212(16) 1.13988(16) 0.29581(16) 0.0417(7) Uani 1 1 d .
H11 H 0.4635 1.1153 0.2947 0.050 Uiso 1 1 calc R
C12 C 0.57849(18) 1.22439(18) 0.2561(2) 0.0538(9) Uani 1 1 d .
H12 H 0.5768 1.2590 0.2271 0.065 Uiso 1 1 calc R
C13 C 0.65445(18) 1.21029(17) 0.3001(2) 0.0551(9) Uani 1 1 d .
H13 H 0.7023 1.2358 0.3009 0.066 Uiso 1 1 calc R
C14 C 0.9342(2) 1.19977(18) 0.5146(2) 0.0549(11) Uani 1 1 d .
C15 C 0.9426(3) 1.2671(2) 0.5217(4) 0.106(3) Uani 1 1 d .
H15 H 0.9003 1.2916 0.4973 0.127 Uiso 1 1 calc R
C16 C 1.0146(3) 1.2985(2) 0.5657(3) 0.087(2) Uani 1 1 d .
H16 H 1.0195 1.3446 0.5699 0.104 Uiso 1 1 calc R
C17 C 1.0691(2) 1.2023(2) 0.5942(3) 0.0606(12) Uani 1 1 d .
H17 H 1.1125 1.1793 0.6193 0.073 Uiso 1 1 calc R
C18 C 0.9997(3) 1.16674(19) 0.5503(3) 0.0688(15) Uani 1 1 d .
H18A H 0.9976 1.1209 0.5452 0.083 Uiso 1 1 calc R
C19 C 0.25384(17) 0.08851(15) 0.16262(18) 0.0439(7) Uani 1 1 d .
H19 H 0.2218 0.1189 0.1748 0.053 Uiso 1 1 calc R
C20 C 0.21922(17) 0.02457(15) 0.1428(2) 0.0480(8) Uani 1 1 d .
H20 H 0.1647 0.0129 0.1407 0.058 Uiso 1 1 calc R
C21 C 0.26641(18) -0.02226(15) 0.12616(17) 0.0361(7) Uani 1 1 d .
C22 C 0.34754(17) -0.00078(14) 0.12954(18) 0.0426(7) Uani 1 1 d .
H22 H 0.3814 -0.0301 0.1183 0.051 Uiso 1 1 calc R
C23 C 0.37646(16) 0.06369(15) 0.14946(16) 0.0403(6) Uani 1 1 d .
H23 H 0.4308 0.0769 0.1523 0.048 Uiso 1 1 calc R
C24 C 0.23101(19) -0.08979(16) 0.10237(19) 0.0408(7) Uani 1 1 d .
C25 C 0.14217(19) -0.16623(17) 0.0416(2) 0.0440(8) Uani 1 1 d .
C26 C 0.26477(19) -0.14960(15) 0.11827(19) 0.0390(7) Uani 1 1 d .
C27 C 0.0672(2) -0.20129(18) -0.0075(2) 0.0454(8) Uani 1 1 d .
C28 C 0.0066(3) -0.1672(2) -0.0477(3) 0.0772(18) Uani 1 1 d .
H28 H 0.0116 -0.1212 -0.0438 0.093 Uiso 1 1 calc R
C29 C -0.0616(3) -0.2001(2) -0.0938(3) 0.0743(16) Uani 1 1 d .
H29 H -0.1007 -0.1755 -0.1223 0.089 Uiso 1 1 calc R
C30 C -0.0168(3) -0.2988(2) -0.0589(3) 0.0732(16) Uani 1 1 d .
H30 H -0.0242 -0.3448 -0.0623 0.088 Uiso 1 1 calc R
C31 C 0.0538(3) -0.2681(2) -0.0117(3) 0.0758(16) Uani 1 1 d .
H31 H 0.0919 -0.2934 0.0171 0.091 Uiso 1 1 calc R
C32 C 0.34302(18) -0.16629(15) 0.16616(17) 0.0359(7) Uani 1 1 d .
C33 C 0.38156(17) -0.12861(16) 0.22641(17) 0.0452(7) Uani 1 1 d .
H33 H 0.3580 -0.0918 0.2378 0.054 Uiso 1 1 calc R
C34 C 0.45629(17) -0.14673(15) 0.26977(16) 0.0408(6) Uani 1 1 d .
H34 H 0.4823 -0.1209 0.3099 0.049 Uiso 1 1 calc R
C35 C 0.45431(19) -0.23542(17) 0.19979(19) 0.0518(8) Uani 1 1 d .
H35 H 0.4791 -0.2724 0.1905 0.062 Uiso 1 1 calc R
C36 C 0.37936(18) -0.22186(18) 0.15265(19) 0.0519(8) Uani 1 1 d .
H36 H 0.3547 -0.2493 0.1135 0.062 Uiso 1 1 calc R
C37 C 0.60557(19) 0.62303(16) 0.27761(18) 0.0392(7) Uani 1 1 d .
C38 C 0.54869(16) 0.56069(13) 0.25196(16) 0.0364(6) Uani 1 1 d D
C39 C 0.50048(18) 0.53946(15) 0.29058(17) 0.0512(8) Uani 1 1 d D
H39 H 0.5017 0.5648 0.3295 0.061 Uiso 1 1 calc R
C40 C 0.4496(2) 0.48068(17) 0.2730(2) 0.0545(9) Uani 1 1 d D
H40 H 0.4161 0.4683 0.2996 0.065 Uiso 1 1 calc R
C41 C 0.44746(17) 0.44041(14) 0.21731(16) 0.0366(6) Uani 1 1 d D
C44 C 0.39546(18) 0.37546(16) 0.20507(18) 0.0375(7) Uani 1 1 d .
C49 C 0.7127(2) 0.76942(16) 0.21420(16) 0.0353(6) Uani 1 1 d .
C50 C 0.72635(19) 0.75966(16) 0.14509(15) 0.0339(6) Uani 1 1 d .
C51 C 0.7170(3) 0.69848(18) 0.1158(2) 0.0586(10) Uani 1 1 d .
H51 H 0.7037 0.6629 0.1391 0.070 Uiso 1 1 calc R
C52 C 0.7266(3) 0.68601(17) 0.05110(19) 0.0560(9) Uani 1 1 d .
H52 H 0.7195 0.6428 0.0324 0.067 Uiso 1 1 calc R
C53 C 0.74654(18) 0.73737(16) 0.01553(15) 0.0345(6) Uani 1 1 d .
C54 C 0.75921(18) 0.80336(15) 0.04535(14) 0.0377(6) Uani 1 1 d .
C55 C 0.74909(19) 0.81462(16) 0.11089(15) 0.0408(6) Uani 1 1 d .
C56 C 0.75583(19) 0.71942(16) -0.05303(15) 0.0335(6) Uani 1 1 d .
C57 C 0.7631(3) 0.87921(19) 0.14180(19) 0.0685(11) Uani 1 1 d .
H57 H 0.7535 0.8866 0.1835 0.082 Uiso 1 1 calc R
C58 C 0.7906(5) 0.9315(2) 0.1110(3) 0.106(2) Uani 1 1 d .
H58 H 0.8040 0.9733 0.1334 0.127 Uiso 1 1 calc R
C59 C 0.7983(4) 0.9211(2) 0.0456(3) 0.0981(19) Uani 1 1 d .
H59 H 0.8135 0.9572 0.0237 0.118 Uiso 1 1 calc R
C60 C 0.7843(3) 0.85960(18) 0.01290(19) 0.0603(10) Uani 1 1 d .
H60 H 0.7909 0.8541 -0.0302 0.072 Uiso 1 1 calc R
C61 C 0.8902(2) 0.5873(2) 0.2833(2) 0.0528(10) Uani 1 1 d .
C62 C 0.9422(3) 0.5435(2) 0.2562(2) 0.0616(11) Uani 1 1 d .
C63 C 0.9842(4) 0.4988(3) 0.2988(3) 0.0966(19) Uani 1 1 d .
H63 H 0.9770 0.4950 0.3417 0.116 Uiso 1 1 calc R
C64 C 1.0379(4) 0.4584(3) 0.2801(3) 0.0946(19) Uani 1 1 d .
H64 H 1.0656 0.4287 0.3108 0.114 Uiso 1 1 calc R
C65 C 1.0504(3) 0.4620(2) 0.2171(2) 0.0629(11) Uani 1 1 d .
C66 C 1.0068(3) 0.5079(3) 0.1711(3) 0.0722(12) Uani 1 1 d U
C67 C 0.9513(3) 0.5471(3) 0.1903(3) 0.0732(12) Uani 1 1 d U
C68 C 1.1084(2) 0.4156(2) 0.2012(2) 0.0538(10) Uani 1 1 d .
C69 C 0.9053(4) 0.5921(4) 0.1367(3) 0.1076(18) Uani 1 1 d U
H69 H 0.8684 0.6188 0.1473 0.129 Uiso 1 1 calc R
C70 C 0.9157(5) 0.5949(4) 0.0747(3) 0.132(2) Uani 1 1 d U
H70 H 0.8845 0.6221 0.0430 0.158 Uiso 1 1 calc R
C71 C 0.9733(5) 0.5571(5) 0.0562(4) 0.139(2) Uani 1 1 d U
H71 H 0.9791 0.5591 0.0127 0.166 Uiso 1 1 calc R
C72 C 1.0204(4) 0.5175(4) 0.1034(3) 0.1146(19) Uani 1 1 d U
H72 H 1.0617 0.4961 0.0929 0.138 Uiso 1 1 calc R
C73 C 0.2914(2) 0.24187(16) 0.29117(16) 0.0380(7) Uani 1 1 d .
C74 C 0.2821(2) 0.26042(18) 0.36011(15) 0.0385(7) Uani 1 1 d .
C75 C 0.2224(2) 0.22547(19) 0.37966(17) 0.0498(8) Uani 1 1 d .
H75 H 0.1874 0.1928 0.3498 0.060 Uiso 1 1 calc R
C76 C 0.2133(2) 0.2384(2) 0.44461(18) 0.0558(9) Uani 1 1 d .
H76 H 0.1733 0.2133 0.4576 0.067 Uiso 1 1 calc R
C77 C 0.2617(2) 0.28689(16) 0.48853(15) 0.0360(6) Uani 1 1 d .
C78 C 0.3249(2) 0.32509(17) 0.47090(16) 0.0436(7) Uani 1 1 d .
C79 C 0.3355(2) 0.31065(18) 0.40621(15) 0.0448(7) Uani 1 1 d .
C80 C 0.2472(2) 0.30132(17) 0.55585(17) 0.0363(7) Uani 1 1 d .
C81 C 0.3778(3) 0.3745(2) 0.51627(19) 0.0664(11) Uani 1 1 d .
H81 H 0.3703 0.3839 0.5585 0.080 Uiso 1 1 calc R
C82 C 0.4398(4) 0.4089(3) 0.4994(3) 0.110(2) Uani 1 1 d .
H82 H 0.4755 0.4403 0.5305 0.132 Uiso 1 1 calc R
C83 C 0.4493(4) 0.3963(4) 0.4341(3) 0.120(3) Uani 1 1 d .
H83 H 0.4897 0.4215 0.4216 0.144 Uiso 1 1 calc R
C84 C 0.4004(3) 0.3477(3) 0.3890(2) 0.0776(14) Uani 1 1 d .
H84 H 0.4093 0.3388 0.3472 0.093 Uiso 1 1 calc R
C85 C 0.5241(3) 0.7686(3) 0.4336(3) 0.0860(16) Uani 1 1 d .
H85 H 0.4910 0.7333 0.4064 0.103 Uiso 1 1 calc R
C86 C 0.4420(7) 0.7527(7) 0.5117(7) 0.217(7) Uani 1 1 d .
H86A H 0.3988 0.7814 0.5084 0.325 Uiso 1 1 calc R
H86B H 0.4638 0.7403 0.5582 0.325 Uiso 1 1 calc R
H86C H 0.4202 0.7136 0.4822 0.325 Uiso 1 1 calc R
C87 C 0.5578(6) 0.8410(5) 0.5362(4) 0.122(3) Uani 1 1 d .
H87A H 0.6108 0.8463 0.5290 0.183 Uiso 1 1 calc R
H87B H 0.5648 0.8313 0.5830 0.183 Uiso 1 1 calc R
H87C H 0.5310 0.8812 0.5262 0.183 Uiso 1 1 calc R
C88 C 0.4498(5) 0.2166(7) 0.0559(5) 0.158(4) Uani 1 1 d U
H88A H 0.4414 0.2614 0.0565 0.189 Uiso 1 1 calc R
C46 C 0.5922(4) 0.5026(2) 0.0944(2) 0.298(11) Uani 1 1 d GD
H46 H 0.6246 0.5162 0.0673 0.358 Uiso 1 1 calc R
C47 C 0.5415(3) 0.4438(2) 0.07703(19) 0.305(11) Uani 1 1 d GD
H47 H 0.5399 0.4181 0.0383 0.366 Uiso 1 1 calc R
C48 C 0.4931(3) 0.42356(15) 0.11752(17) 0.139(4) Uani 1 1 d GD
H48 H 0.4591 0.3842 0.1059 0.167 Uiso 1 1 calc R
C42 C 0.49548(17) 0.46209(12) 0.17535(13) 0.0584(10) Uani 1 1 d GD
C43 C 0.54623(16) 0.52089(11) 0.19270(11) 0.0637(11) Uani 1 1 d GD
C45 C 0.5946(3) 0.54117(16) 0.1522(2) 0.175(5) Uani 1 1 d GD
H45 H 0.6286 0.5805 0.1638 0.210 Uiso 1 1 calc R
C89 C 0.4605(8) 0.1549(6) -0.0444(8) 0.182(5) Uani 1 1 d .
H89A H 0.5091 0.1313 -0.0307 0.273 Uiso 1 1 calc R
H89B H 0.4518 0.1687 -0.0902 0.273 Uiso 1 1 calc R
H89C H 0.4136 0.1265 -0.0428 0.273 Uiso 1 1 calc R
C90 C 0.5032(8) 0.2689(6) -0.0241(9) 0.232(8) Uani 1 1 d .
H90A H 0.5092 0.2585 -0.0682 0.349 Uiso 1 1 calc R
H90B H 0.5561 0.2841 0.0076 0.349 Uiso 1 1 calc R
H90C H 0.4661 0.3030 -0.0281 0.349 Uiso 1 1 calc R
N1 N 0.68177(17) 0.88338(13) 0.34781(15) 0.0395(6) Uani 1 1 d .
N2 N 0.79504(18) 1.19191(14) 0.4263(2) 0.0569(10) Uani 1 1 d .
H2B H 0.7907 1.2338 0.4236 0.068 Uiso 1 1 calc R
N3 N 0.84810(19) 1.09725(15) 0.4593(2) 0.0588(10) Uani 1 1 d .
N4 N 0.50807(15) 1.19014(14) 0.25396(15) 0.0378(6) Uani 1 1 d .
N5 N 1.07623(17) 1.26734(14) 0.60187(17) 0.0431(7) Uani 1 1 d .
N6 N 0.33047(15) 0.10906(13) 0.16516(14) 0.0349(5) Uani 1 1 d .
N7 N 0.15425(17) -0.10082(14) 0.05423(18) 0.0470(7) Uani 1 1 d .
N8 N 0.20717(16) -0.19694(13) 0.07835(17) 0.0444(7) Uani 1 1 d .
H8A H 0.2118 -0.2389 0.0771 0.053 Uiso 1 1 calc R
N9 N -0.07425(16) -0.26517(14) -0.09946(16) 0.0406(6) Uani 1 1 d .
N10 N 0.49173(15) -0.19903(14) 0.25634(15) 0.0386(6) Uani 1 1 d .
N11 N 0.5073(4) 0.7869(3) 0.4911(3) 0.0983(17) Uani 1 1 d .
N12 N 0.4706(3) 0.2108(5) 0.0003(3) 0.110(2) Uani 1 1 d .
O1 O 0.57668(15) 0.66926(11) 0.30398(14) 0.0456(6) Uani 1 1 d .
O2 O 0.67566(15) 0.62547(14) 0.26965(16) 0.0548(7) Uani 1 1 d .
O3 O 0.32725(15) 0.37492(13) 0.21711(14) 0.0468(6) Uani 1 1 d .
O4 O 0.42494(16) 0.32559(11) 0.18803(17) 0.0517(7) Uani 1 1 d .
O5 O 0.64169(18) 0.77884(18) 0.21390(15) 0.0577(7) Uani 1 1 d .
O6 O 0.77296(17) 0.76689(13) 0.26680(12) 0.0454(6) Uani 1 1 d .
O7 O 0.74255(12) 0.76053(12) -0.09960(10) 0.0351(5) Uani 1 1 d .
O8 O 0.77839(19) 0.66314(13) -0.06157(13) 0.0481(6) Uani 1 1 d .
O9 O 0.8755(2) 0.57448(17) 0.33682(19) 0.0701(9) Uani 1 1 d .
O10 O 0.8665(3) 0.6373(2) 0.2535(2) 0.0963(15) Uani 1 1 d .
O11 O 1.1303(3) 0.3701(2) 0.2380(2) 0.0892(13) Uani 1 1 d .
O12 O 1.12999(19) 0.42324(15) 0.14919(18) 0.0616(7) Uani 1 1 d .
O13 O 0.22778(18) 0.23793(12) 0.23948(12) 0.0457(6) Uani 1 1 d .
O14 O 0.3609(2) 0.22925(18) 0.28962(15) 0.0602(8) Uani 1 1 d .
O15 O 0.2234(2) 0.35537(13) 0.56709(14) 0.0555(7) Uani 1 1 d .
O16 O 0.25541(12) 0.25549(12) 0.59751(10) 0.0345(5) Uani 1 1 d .
O17 O 0.57744(19) 0.79369(17) 0.41483(15) 0.0565(7) Uani 1 1 d .
O18 O 0.4374(2) 0.2042(2) 0.09678(16) 0.0637(8) Uani 1 1 d .

loop_
_atom_site_aniso_label
_atom_site_aniso_U_11
_atom_site_aniso_U_22
_atom_site_aniso_U_33
_atom_site_aniso_U_23
_atom_site_aniso_U_13
_atom_site_aniso_U_12
Cd1 0.02212(13) 0.02722(13) 0.02011(13) -0.00687(8) 0.00014(9) 0.00412(8)
Cd2 0.01825(13) 0.03582(14) 0.01957(14) -0.00876(9) 0.00257(9) 0.00449(9)
Cd3 0.01688(13) 0.03260(14) 0.01871(13) -0.00653(9) 0.00103(9) 0.00459(8)
Cd4 0.02137(13) 0.02599(13) 0.02095(13) -0.00464(8) 0.00019(9) 0.00387(8)
C1 0.0405(14) 0.0404(15) 0.0373(16) -0.0036(12) -0.0018(12) 0.0000(12)
C2 0.0445(16) 0.0358(15) 0.0472(19) -0.0012(13) -0.0064(14) 0.0011(12)
C3 0.0330(15) 0.0333(15) 0.054(2) -0.0067(14) -0.0109(14) 0.0020(12)
C4 0.076(2) 0.0378(17) 0.055(2) -0.0090(15) -0.0338(19) 0.0061(16)
C5 0.070(2) 0.0423(17) 0.049(2) 0.0003(15) -0.0194(17) -0.0004(16)
C6 0.0336(16) 0.0373(17) 0.061(2) -0.0099(15) -0.0237(15) -0.0006(13)
C7 0.0308(16) 0.0338(16) 0.064(2) -0.0088(15) -0.0174(15) 0.0023(13)
C8 0.0338(17) 0.0328(16) 0.074(3) -0.0031(16) -0.0281(17) 0.0018(13)
C9 0.0302(15) 0.0349(15) 0.0455(19) -0.0105(13) -0.0129(13) 0.0016(12)
C10 0.0345(14) 0.0498(16) 0.0388(17) 0.0054(13) -0.0043(12) 0.0074(12)
C11 0.0261(12) 0.0533(17) 0.0386(17) 0.0022(13) -0.0004(11) 0.0040(11)
C12 0.0308(14) 0.0578(19) 0.063(2) 0.0162(16) -0.0018(14) 0.0048(13)
C13 0.0275(13) 0.0490(18) 0.071(2) 0.0058(16) -0.0101(14) -0.0038(12)
C14 0.0350(17) 0.0369(17) 0.065(3) -0.0047(16) -0.0244(17) 0.0020(14)
C15 0.059(3) 0.039(2) 0.150(6) -0.001(3) -0.070(3) 0.0019(19)
C16 0.057(3) 0.041(2) 0.110(4) -0.013(2) -0.050(3) 0.0036(18)
C17 0.0376(18) 0.0440(19) 0.071(3) -0.0059(18) -0.0258(18) 0.0078(15)
C18 0.045(2) 0.0329(17) 0.091(3) -0.0069(19) -0.033(2) 0.0034(15)
C19 0.0327(13) 0.0361(14) 0.057(2) -0.0074(13) 0.0047(13) 0.0068(11)
C20 0.0293(13) 0.0355(15) 0.071(2) -0.0042(14) 0.0042(14) 0.0015(11)
C21 0.0247(13) 0.0330(14) 0.0378(17) -0.0061(12) -0.0084(11) 0.0026(11)
C22 0.0327(13) 0.0343(14) 0.0548(19) -0.0056(12) 0.0045(13) 0.0069(11)
C23 0.0284(12) 0.0413(15) 0.0457(17) -0.0057(12) 0.0046(12) 0.0003(11)
C24 0.0273(14) 0.0344(15) 0.0462(19) -0.0057(13) -0.0091(13) 0.0019(12)
C25 0.0251(14) 0.0338(15) 0.055(2) -0.0038(14) -0.0136(14) 0.0015(12)
C26 0.0258(14) 0.0313(14) 0.0464(19) -0.0065(13) -0.0078(13) 0.0016(11)
C27 0.0285(15) 0.0400(17) 0.051(2) -0.0071(14) -0.0114(14) 0.0044(13)
C28 0.043(2) 0.0351(18) 0.113(4) -0.005(2) -0.035(2) 0.0076(16)
C29 0.042(2) 0.045(2) 0.097(4) -0.003(2) -0.036(2) 0.0078(16)
C30 0.055(2) 0.039(2) 0.082(3) -0.0067(19) -0.039(2) -0.0057(17)
C31 0.050(2) 0.040(2) 0.093(4) -0.002(2) -0.041(2) -0.0012(17)
C32 0.0225(13) 0.0350(14) 0.0388(17) -0.0053(12) -0.0067(12) 0.0025(11)
C33 0.0313(13) 0.0462(16) 0.0469(18) -0.0111(13) -0.0049(12) 0.0118(11)
C34 0.0318(13) 0.0469(15) 0.0320(15) -0.0109(12) -0.0077(11) 0.0110(11)
C35 0.0351(15) 0.0543(18) 0.052(2) -0.0221(15) -0.0084(14) 0.0173(13)
C36 0.0348(14) 0.0562(19) 0.0483(19) -0.0193(15) -0.0111(14) 0.0115(13)
C37 0.0294(14) 0.0353(15) 0.0415(18) -0.0040(12) -0.0043(12) -0.0007(11)
C38 0.0321(13) 0.0313(13) 0.0396(17) -0.0058(12) 0.0034(12) -0.0003(10)
C39 0.0558(19) 0.0445(17) 0.053(2) -0.0202(15) 0.0222(17) -0.0107(14)
C40 0.0552(19) 0.0502(19) 0.061(2) -0.0154(16) 0.0279(18) -0.0135(15)
C41 0.0288(13) 0.0291(13) 0.0445(18) -0.0046(12) 0.0031(12) -0.0043(10)
C44 0.0254(13) 0.0355(15) 0.0426(18) -0.0023(12) -0.0012(12) -0.0022(11)
C49 0.0459(17) 0.0396(15) 0.0207(14) -0.0003(11) 0.0108(13) 0.0051(12)
C50 0.0372(14) 0.0469(16) 0.0177(13) -0.0007(11) 0.0081(11) 0.0066(12)
C51 0.100(3) 0.0467(18) 0.044(2) 0.0045(15) 0.044(2) 0.0074(19)
C52 0.101(3) 0.0393(16) 0.0366(19) -0.0060(13) 0.0358(19) 0.0029(17)
C53 0.0367(14) 0.0473(16) 0.0183(13) 0.0008(12) 0.0058(11) 0.0084(12)
C54 0.0477(15) 0.0451(16) 0.0219(14) 0.0022(11) 0.0125(12) 0.0075(12)
C55 0.0491(16) 0.0513(17) 0.0209(14) 0.0000(12) 0.0086(12) 0.0082(13)
C56 0.0352(14) 0.0489(17) 0.0162(13) -0.0031(12) 0.0076(11) 0.0056(12)
C57 0.124(4) 0.0504(19) 0.0353(19) -0.0101(15) 0.035(2) -0.002(2)
C58 0.211(7) 0.049(2) 0.064(3) -0.017(2) 0.063(4) -0.028(3)
C59 0.184(6) 0.061(3) 0.058(3) 0.004(2) 0.055(3) -0.016(3)
C60 0.101(3) 0.0479(18) 0.0350(18) 0.0034(14) 0.0281(19) -0.0066(18)
C61 0.0369(17) 0.065(2) 0.055(2) -0.0229(18) 0.0115(16) 0.0128(16)
C62 0.053(2) 0.067(2) 0.072(3) -0.016(2) 0.028(2) 0.0222(17)
C63 0.113(4) 0.120(4) 0.091(4) 0.011(3) 0.070(4) 0.060(4)
C64 0.127(5) 0.103(4) 0.087(4) 0.017(3) 0.069(4) 0.063(4)
C65 0.055(2) 0.076(3) 0.065(3) -0.011(2) 0.0262(19) 0.0281(19)
C66 0.065(2) 0.094(3) 0.065(3) -0.007(2) 0.025(2) 0.039(2)
C67 0.066(2) 0.091(3) 0.071(3) -0.009(2) 0.027(2) 0.040(2)
C68 0.0408(18) 0.061(2) 0.054(2) -0.0175(18) 0.0059(17) 0.0185(16)
C69 0.123(4) 0.140(4) 0.078(3) 0.017(3) 0.043(3) 0.075(3)
C70 0.168(5) 0.170(5) 0.075(4) 0.032(4) 0.040(3) 0.107(4)
C71 0.170(5) 0.185(6) 0.081(4) 0.043(4) 0.046(4) 0.106(4)
C72 0.129(4) 0.157(5) 0.082(3) 0.027(3) 0.048(3) 0.091(4)
C73 0.0546(19) 0.0408(15) 0.0234(15) 0.0054(12) 0.0165(14) 0.0147(13)
C74 0.0416(15) 0.0572(19) 0.0170(14) 0.0025(12) 0.0065(12) 0.0173(14)
C75 0.0526(17) 0.069(2) 0.0281(16) -0.0114(14) 0.0158(14) -0.0043(16)
C76 0.062(2) 0.075(2) 0.0298(17) -0.0110(16) 0.0186(16) -0.0080(18)
C77 0.0449(15) 0.0480(16) 0.0171(13) 0.0025(11) 0.0111(12) 0.0100(13)
C78 0.0499(16) 0.0574(18) 0.0260(15) -0.0008(13) 0.0153(13) 0.0068(14)
C79 0.0539(17) 0.0619(19) 0.0211(14) -0.0036(13) 0.0167(13) 0.0013(15)
C80 0.0410(16) 0.0463(17) 0.0237(15) 0.0005(12) 0.0130(12) 0.0055(13)
C81 0.079(2) 0.086(3) 0.0298(18) -0.0158(17) 0.0191(17) -0.018(2)
C82 0.117(4) 0.144(5) 0.063(3) -0.042(3) 0.044(3) -0.074(4)
C83 0.119(4) 0.175(6) 0.059(3) -0.029(3) 0.043(3) -0.088(5)
C84 0.084(3) 0.110(4) 0.045(2) -0.015(2) 0.038(2) -0.029(3)
C85 0.075(3) 0.125(4) 0.074(3) 0.030(3) 0.036(3) 0.043(3)
C86 0.223(12) 0.273(16) 0.234(13) 0.082(11) 0.180(12) 0.030(11)
C87 0.167(8) 0.135(6) 0.069(4) -0.010(4) 0.039(5) 0.046(6)
C88 0.089(4) 0.306(9) 0.098(5) 0.050(6) 0.044(4) 0.065(5)
C46 0.53(2) 0.215(10) 0.211(10) -0.145(9) 0.297(14) -0.264(14)
C47 0.55(2) 0.202(10) 0.245(12) -0.174(9) 0.330(15) -0.256(14)
C48 0.235(8) 0.091(4) 0.114(5) -0.070(4) 0.120(6) -0.098(5)
C42 0.074(2) 0.0506(19) 0.048(2) -0.0138(16) 0.0205(18) -0.0168(17)
C43 0.080(3) 0.058(2) 0.055(2) -0.0151(18) 0.032(2) -0.0259(19)
C45 0.289(10) 0.125(5) 0.154(6) -0.089(5) 0.177(7) -0.141(7)
C89 0.148(9) 0.157(10) 0.245(16) 0.031(10) 0.053(10) 0.067(8)
C90 0.242(13) 0.167(10) 0.36(2) -0.084(12) 0.221(15) -0.054(10)
N1 0.0354(12) 0.0322(12) 0.0400(15) -0.0077(10) -0.0025(11) -0.0004(10)
N2 0.0354(15) 0.0260(13) 0.078(2) -0.0042(13) -0.0272(15) 0.0012(11)
N3 0.0370(15) 0.0320(14) 0.076(2) -0.0041(13) -0.0289(15) 0.0052(11)
N4 0.0233(11) 0.0461(14) 0.0365(14) -0.0015(11) -0.0028(10) 0.0086(10)
N5 0.0268(13) 0.0397(14) 0.0494(18) -0.0058(12) -0.0067(12) 0.0017(11)
N6 0.0315(12) 0.0333(12) 0.0318(13) -0.0035(10) -0.0013(10) 0.0026(9)
N7 0.0281(13) 0.0354(13) 0.0575(19) -0.0064(12) -0.0154(12) 0.0021(10)
N8 0.0286(13) 0.0276(12) 0.0574(19) -0.0080(12) -0.0141(12) 0.0010(10)
N9 0.0252(12) 0.0409(14) 0.0445(17) -0.0027(12) -0.0053(11) 0.0039(10)
N10 0.0226(11) 0.0475(14) 0.0369(15) -0.0103(11) -0.0043(10) 0.0096(10)
N11 0.105(4) 0.142(5) 0.077(3) 0.025(3) 0.064(3) 0.041(3)
N12 0.070(3) 0.228(8) 0.042(2) 0.024(3) 0.029(2) 0.029(4)
O1 0.0407(12) 0.0324(11) 0.0551(15) -0.0127(10) 0.0049(11) -0.0026(9)
O2 0.0345(12) 0.0565(15) 0.0648(17) -0.0182(12) 0.0088(11) -0.0134(10)
O3 0.0343(11) 0.0502(13) 0.0495(14) -0.0095(10) 0.0078(10) -0.0092(10)
O4 0.0431(13) 0.0269(11) 0.081(2) -0.0080(11) 0.0153(13) -0.0023(9)
O5 0.0455(14) 0.097(2) 0.0357(14) -0.0065(13) 0.0192(12) 0.0136(14)
O6 0.0625(15) 0.0490(13) 0.0187(11) -0.0008(9) 0.0043(10) 0.0033(11)
O7 0.0293(9) 0.0572(12) 0.0142(9) 0.0010(8) -0.0006(7) 0.0057(8)
O8 0.0673(16) 0.0501(14) 0.0312(12) -0.0011(10) 0.0195(11) 0.0164(11)
O9 0.083(2) 0.0679(18) 0.074(2) -0.0069(15) 0.0422(18) 0.0241(15)
O10 0.126(3) 0.114(3) 0.075(3) 0.007(2) 0.055(3) 0.071(3)
O11 0.113(3) 0.110(3) 0.061(2) 0.009(2) 0.036(2) 0.072(3)
O12 0.0595(15) 0.0617(16) 0.076(2) -0.0045(14) 0.0373(15) 0.0184(12)
O13 0.0695(16) 0.0425(12) 0.0191(11) 0.0021(9) 0.0056(11) 0.0004(11)
O14 0.0642(18) 0.092(2) 0.0356(15) 0.0055(14) 0.0249(13) 0.0358(16)
O15 0.093(2) 0.0487(14) 0.0392(14) 0.0067(11) 0.0372(14) 0.0214(13)
O16 0.0290(9) 0.0540(12) 0.0177(10) 0.0042(8) 0.0016(8) 0.0081(8)
O17 0.0583(15) 0.0784(19) 0.0374(15) -0.0050(13) 0.0216(12) 0.0080(13)
O18 0.0647(17) 0.098(2) 0.0369(15) -0.0016(14) 0.0262(14) 0.0199(16)

loop_
_atom_type_symbol
_atom_type_description
_atom_type_scat_dispersion_real
_atom_type_scat_dispersion_imag
_atom_type_scat_source
C C 0.0181 0.0091 'International Tables Vol C Tables 4.2.6.8 and 6.1.1.4'
Cd Cd 0.1185 4.6533 'International Tables Vol C Tables 4.2.6.8 and 6.1.1.4'
N N 0.0311 0.0180 'International Tables Vol C Tables 4.2.6.8 and 6.1.1.4'
O O 0.0492 0.0322 'International Tables Vol C Tables 4.2.6.8 and 6.1.1.4'
H H 0.0000 0.0000 'International Tables Vol C Tables 4.2.6.8 and 6.1.1.4'

loop_
_geom_angle_atom_site_label_1
_geom_angle_atom_site_label_2
_geom_angle_atom_site_label_3
_geom_angle
_geom_angle_site_symmetry_1
_geom_angle_site_symmetry_3
O1 Cd1 O5 92.86(12) . .
O1 Cd1 N1 175.21(10) . .
O5 Cd1 N1 91.58(12) . .
O1 Cd1 O16 89.16(9) . 2_666
O5 Cd1 O16 112.53(9) . 2_666
N1 Cd1 O16 87.48(9) . 2_666
O1 Cd1 O17 93.33(11) . .
O5 Cd1 O17 161.43(12) . .
N1 Cd1 O17 82.98(11) . .
O16 Cd1 O17 85.05(9) 2_666 .
O1 Cd1 N10 86.59(10) . 1_565
O5 Cd1 N10 80.01(11) . 1_565
N1 Cd1 N10 95.95(10) . 1_565
O16 Cd1 N10 166.97(9) 2_666 1_565
O17 Cd1 N10 82.90(11) . 1_565
O2 Cd2 O10 95.20(16) . .
O2 Cd2 O6 89.07(10) . .
O10 Cd2 O6 88.31(13) . .
O2 Cd2 N5 172.22(11) . 2_776
O10 Cd2 N5 91.90(17) . 2_776
O6 Cd2 N5 87.96(10) . 2_776
O2 Cd2 O15 89.40(11) . 2_666
O10 Cd2 O15 141.29(13) . 2_666
O6 Cd2 O15 130.26(9) . 2_666
N5 Cd2 O15 87.04(12) 2_776 2_666
O2 Cd2 O9 97.05(12) . .
O10 Cd2 O9 53.76(14) . .
O6 Cd2 O9 141.90(11) . .
N5 Cd2 O9 89.71(12) 2_776 .
O15 Cd2 O9 87.53(11) 2_666 .
O2 Cd2 O16 92.40(9) . 2_666
O10 Cd2 O16 163.35(14) . 2_666
O6 Cd2 O16 77.01(8) . 2_666
N5 Cd2 O16 79.92(9) 2_776 2_666
O15 Cd2 O16 53.40(8) 2_666 2_666
O9 Cd2 O16 139.72(10) . 2_666
O2 Cd2 C61 96.63(11) . .
O10 Cd2 C61 26.81(16) . .
O6 Cd2 C61 115.07(13) . .
N5 Cd2 C61 91.15(11) 2_776 .
O15 Cd2 C61 114.48(13) 2_666 .
O9 Cd2 C61 26.95(13) . .
O16 Cd2 C61 164.93(11) 2_666 .
O3 Cd3 O13 91.48(10) . .
O3 Cd3 O8 87.78(10) . 2_665
O13 Cd3 O8 129.77(10) . 2_665
O3 Cd3 O11 99.19(15) . 1_455
O13 Cd3 O11 88.84(12) . 1_455
O8 Cd3 O11 140.78(12) 2_665 1_455
O3 Cd3 N9 170.20(11) . 2
O13 Cd3 N9 91.15(10) . 2
O8 Cd3 N9 83.28(11) 2_665 2
O11 Cd3 N9 90.30(15) 1_455 2
O3 Cd3 O12 95.61(10) . 1_455
O13 Cd3 O12 142.46(10) . 1_455
O8 Cd3 O12 87.40(10) 2_665 1_455
O11 Cd3 O12 53.64(13) 1_455 1_455
N9 Cd3 O12 88.03(11) 2 1_455
O3 Cd3 O7 91.22(8) . 2_665
O13 Cd3 O7 77.14(8) . 2_665
O8 Cd3 O7 52.69(8) 2_665 2_665
O11 Cd3 O7 162.78(14) 1_455 2_665
N9 Cd3 O7 80.17(9) 2 2_665
O12 Cd3 O7 139.23(9) 1_455 2_665
O3 Cd3 C68 99.16(11) . 1_455
O13 Cd3 C68 115.31(13) . 1_455
O8 Cd3 C68 114.35(12) 2_665 1_455
O11 Cd3 C68 26.52(15) 1_455 1_455
N9 Cd3 C68 88.24(11) 2 1_455
O12 Cd3 C68 27.15(13) 1_455 1_455
O7 Cd3 C68 163.33(10) 2_665 1_455
O4 Cd4 O14 93.77(13) . .
O4 Cd4 N6 171.28(11) . .
O14 Cd4 N6 94.94(12) . .
O4 Cd4 O7 90.46(9) . 2_665
O14 Cd4 O7 110.95(10) . 2_665
N6 Cd4 O7 86.02(8) . 2_665
O4 Cd4 O18 85.49(13) . .
O14 Cd4 O18 162.07(12) . .
N6 Cd4 O18 86.36(12) . .
O7 Cd4 O18 86.98(10) 2_665 .
O4 Cd4 N4 92.41(10) . 1_545
O14 Cd4 N4 79.98(11) . 1_545
N6 Cd4 N4 89.53(9) . 1_545
O7 Cd4 N4 168.49(9) 2_665 1_545
O18 Cd4 N4 82.15(11) . 1_545
N1 C1 C2 123.3(3) . .
N1 C1 H1 118.4 . .
C2 C1 H1 118.4 . .
C3 C2 C1 119.9(3) . .
C3 C2 H2A 120.1 . .
C1 C2 H2A 120.1 . .
C2 C3 C4 117.3(3) . .
C2 C3 C6 123.4(3) . .
C4 C3 C6 119.3(3) . .
C5 C4 C3 118.5(3) . .
C5 C4 H4 120.7 . .
C3 C4 H4 120.7 . .
N1 C5 C4 124.5(3) . .
N1 C5 H5 117.8 . .
C4 C5 H5 117.8 . .
N3 C6 C7 110.0(3) . .
N3 C6 C3 120.1(3) . .
C7 C6 C3 129.9(3) . .
N2 C7 C6 105.5(3) . .
N2 C7 C9 120.9(3) . .
C6 C7 C9 133.6(3) . .
N3 C8 N2 111.7(3) . .
N3 C8 C14 123.9(3) . .
N2 C8 C14 124.4(3) . .
C13 C9 C10 118.3(3) . .
C13 C9 C7 121.5(3) . .
C10 C9 C7 120.2(3) . .
C9 C10 C11 119.1(3) . .
C9 C10 H10 120.4 . .
C11 C10 H10 120.4 . .
N4 C11 C10 122.5(3) . .
N4 C11 H11 118.7 . .
C10 C11 H11 118.7 . .
N4 C12 C13 122.3(3) . .
N4 C12 H12 118.8 . .
C13 C12 H12 118.8 . .
C9 C13 C12 119.9(3) . .
C9 C13 H13 120.0 . .
C12 C13 H13 120.0 . .
C15 C14 C18 117.6(3) . .
C15 C14 C8 121.8(3) . .
C18 C14 C8 120.5(3) . .
C14 C15 C16 119.1(4) . .
C14 C15 H15 120.4 . .
C16 C15 H15 120.5 . .
N5 C16 C15 123.7(4) . .
N5 C16 H16 118.1 . .
C15 C16 H16 118.1 . .
N5 C17 C18 122.8(3) . .
N5 C17 H17 118.6 . .
C18 C17 H17 118.6 . .
C14 C18 C17 119.3(4) . .
C14 C18 H18A 120.3 . .
C17 C18 H18A 120.3 . .
N6 C19 C20 123.5(3) . .
N6 C19 H19 118.2 . .
C20 C19 H19 118.2 . .
C19 C20 C21 119.5(3) . .
C19 C20 H20 120.3 . .
C21 C20 H20 120.3 . .
C20 C21 C22 117.0(3) . .
C20 C21 C24 121.1(3) . .
C22 C21 C24 121.8(3) . .
C23 C22 C21 119.4(3) . .
C23 C22 H22 120.3 . .
C21 C22 H22 120.3 . .
N6 C23 C22 123.5(3) . .
N6 C23 H23 118.3 . .
C22 C23 H23 118.3 . .
N7 C24 C26 109.7(3) . .
N7 C24 C21 120.3(3) . .
C26 C24 C21 129.9(3) . .
N7 C25 N8 111.7(3) . .
N7 C25 C27 124.7(3) . .
N8 C25 C27 123.6(3) . .
N8 C26 C24 105.4(3) . .
N8 C26 C32 122.3(3) . .
C24 C26 C32 132.3(3) . .
C31 C27 C28 117.1(3) . .
C31 C27 C25 121.8(3) . .
C28 C27 C25 121.0(3) . .
C27 C28 C29 120.5(4) . .
C27 C28 H28 119.7 . .
C29 C28 H28 119.7 . .
N9 C29 C28 122.7(4) . .
N9 C29 H29 118.6 . .
C28 C29 H29 118.6 . .
N9 C30 C31 122.6(4) . .
N9 C30 H30 118.7 . .
C31 C30 H30 118.7 . .
C27 C31 C30 119.8(4) . .
C27 C31 H31 120.1 . .
C30 C31 H31 120.1 . .
C33 C32 C36 118.2(3) . .
C33 C32 C26 121.6(3) . .
C36 C32 C26 120.2(3) . .
C32 C33 C34 118.9(3) . .
C32 C33 H33 120.5 . .
C34 C33 H33 120.5 . .
N10 C34 C33 122.8(3) . .
N10 C34 H34 118.6 . .
C33 C34 H34 118.6 . .
N10 C35 C36 123.9(3) . .
N10 C35 H35 118.1 . .
C36 C35 H35 118.1 . .
C32 C36 C35 117.9(3) . .
C32 C36 H36 121.0 . .
C35 C36 H36 121.0 . .
O2 C37 O1 125.8(3) . .
O2 C37 C38 117.8(3) . .
O1 C37 C38 116.4(3) . .
C39 C38 C43 118.4(2) . .
C39 C38 C37 117.3(3) . .
C43 C38 C37 124.2(3) . .
C38 C39 C40 121.3(3) . .
C38 C39 H39 119.3 . .
C40 C39 H39 119.3 . .
C41 C40 C39 121.6(3) . .
C41 C40 H40 119.2 . .
C39 C40 H40 119.2 . .
C40 C41 C42 118.1(2) . .
C40 C41 C44 118.1(3) . .
C42 C41 C44 123.8(3) . .
O4 C44 O3 125.0(3) . .
O4 C44 C41 117.9(3) . .
O3 C44 C41 116.9(3) . .
O5 C49 O6 124.9(3) . .
O5 C49 C50 117.0(3) . .
O6 C49 C50 118.1(3) . .
C51 C50 C55 119.5(3) . .
C51 C50 C49 119.5(3) . .
C55 C50 C49 121.0(3) . .
C50 C51 C52 122.5(3) . .
C50 C51 H51 118.7 . .
C52 C51 H51 118.7 . .
C53 C52 C51 120.1(3) . .
C53 C52 H52 119.9 . .
C51 C52 H52 119.9 . .
C52 C53 C54 119.5(3) . .
C52 C53 C56 116.5(3) . .
C54 C53 C56 124.0(3) . .
C55 C54 C53 119.2(3) . .
C55 C54 C60 117.8(3) . .
C53 C54 C60 123.0(3) . .
C57 C55 C54 120.0(3) . .
C57 C55 C50 120.9(3) . .
C54 C55 C50 119.1(3) . .
O8 C56 O7 121.9(3) . .
O8 C56 C53 117.6(3) . .
O7 C56 C53 120.4(3) . .
C58 C57 C55 120.9(4) . .
C58 C57 H57 119.6 . .
C55 C57 H57 119.6 . .
C57 C58 C59 119.2(4) . .
C57 C58 H58 120.4 . .
C59 C58 H58 120.4 . .
C60 C59 C58 122.0(4) . .
C60 C59 H59 119.0 . .
C58 C59 H59 119.0 . .
C59 C60 C54 119.9(3) . .
C59 C60 H60 120.1 . .
C54 C60 H60 120.1 . .
O10 C61 O9 120.7(4) . .
O10 C61 C62 119.5(4) . .
O9 C61 C62 119.7(4) . .
O10 C61 Cd2 57.4(2) . .
O9 C61 Cd2 63.3(2) . .
C62 C61 Cd2 176.1(3) . .
C63 C62 C67 118.3(4) . .
C63 C62 C61 117.7(4) . .
C67 C62 C61 124.0(4) . .
C62 C63 C64 122.3(5) . .
C62 C63 H63 118.9 . .
C64 C63 H63 118.9 . .
C65 C64 C63 121.1(5) . .
C65 C64 H64 119.4 . .
C63 C64 H64 119.4 . .
C64 C65 C66 118.0(4) . .
C64 C65 C68 117.3(5) . .
C66 C65 C68 124.7(4) . .
C67 C66 C65 119.9(4) . .
C67 C66 C72 118.7(5) . .
C65 C66 C72 121.3(4) . .
C62 C67 C66 120.3(5) . .
C62 C67 C69 123.9(4) . .
C66 C67 C69 115.8(5) . .
O11 C68 O12 121.3(4) . .
O11 C68 C65 119.5(4) . .
O12 C68 C65 119.2(4) . .
O11 C68 Cd3 59.5(2) . 1_655
O12 C68 Cd3 61.9(2) . 1_655
C65 C68 Cd3 174.4(3) . 1_655
C70 C69 C67 122.6(5) . .
C70 C69 H69 118.7 . .
C67 C69 H69 118.7 . .
C69 C70 C71 121.6(6) . .
C69 C70 H70 119.2 . .
C71 C70 H70 119.2 . .
C72 C71 C70 119.2(6) . .
C72 C71 H71 120.4 . .
C70 C71 H71 120.4 . .
C71 C72 C66 121.7(5) . .
C71 C72 H72 119.2 . .
C66 C72 H72 119.2 . .
O14 C73 O13 124.3(3) . .
O14 C73 C74 117.7(3) . .
O13 C73 C74 118.0(3) . .
C75 C74 C79 119.3(3) . .
C75 C74 C73 118.1(3) . .
C79 C74 C73 122.6(3) . .
C74 C75 C76 120.6(3) . .
C74 C75 H75 119.7 . .
C76 C75 H75 119.7 . .
C77 C76 C75 121.2(3) . .
C77 C76 H76 119.4 . .
C75 C76 H76 119.4 . .
C76 C77 C78 120.7(3) . .
C76 C77 C80 119.4(3) . .
C78 C77 C80 119.8(3) . .
C81 C78 C79 119.9(3) . .
C81 C78 C77 122.1(3) . .
C79 C78 C77 118.0(3) . .
C78 C79 C74 120.1(3) . .
C78 C79 C84 118.3(3) . .
C74 C79 C84 121.6(3) . .
O15 C80 O16 122.5(3) . .
O15 C80 C77 119.4(3) . .
O16 C80 C77 117.9(3) . .
C82 C81 C78 121.1(4) . .
C82 C81 H81 119.4 . .
C78 C81 H81 119.4 . .
C81 C82 C83 119.4(4) . .
C81 C82 H82 120.3 . .
C83 C82 H82 120.3 . .
C84 C83 C82 121.4(4) . .
C84 C83 H83 119.3 . .
C82 C83 H83 119.3 . .
C83 C84 C79 119.9(4) . .
C83 C84 H84 120.1 . .
C79 C84 H84 120.1 . .
O17 C85 N11 125.3(7) . .
O17 C85 H85 117.4 . .
N11 C85 H85 117.4 . .
N11 C86 H86A 109.5 . .
N11 C86 H86B 109.5 . .
H86A C86 H86B 109.5 . .
N11 C86 H86C 109.5 . .
H86A C86 H86C 109.5 . .
H86B C86 H86C 109.5 . .
N11 C87 H87A 109.5 . .
N11 C87 H87B 109.5 . .
H87A C87 H87B 109.5 . .
N11 C87 H87C 109.5 . .
H87A C87 H87C 109.5 . .
H87B C87 H87C 109.5 . .
O18 C88 N12 159.3(15) . .
O18 C88 H88A 100.3 . .
N12 C88 H88A 100.3 . .
C47 C46 C45 120.0 . .
C47 C46 H46 120.0 . .
C45 C46 H46 120.0 . .
C48 C47 C46 120.0 . .
C48 C47 H47 120.0 . .
C46 C47 H47 120.0 . .
C47 C48 C42 120.0 . .
C47 C48 H48 120.0 . .
C42 C48 H48 120.0 . .
C43 C42 C48 120.0 . .
C43 C42 C41 120.2(2) . .
C48 C42 C41 119.7(2) . .
C42 C43 C45 120.0 . .
C42 C43 C38 120.2(2) . .
C45 C43 C38 119.8(2) . .
C43 C45 C46 120.0 . .
C43 C45 H45 120.0 . .
C46 C45 H45 120.0 . .
N12 C89 H89A 109.5 . .
N12 C89 H89B 109.5 . .
H89A C89 H89B 109.5 . .
N12 C89 H89C 109.5 . .
H89A C89 H89C 109.5 . .
H89B C89 H89C 109.5 . .
N12 C90 H90A 109.5 . .
N12 C90 H90B 109.5 . .
H90A C90 H90B 109.5 . .
N12 C90 H90C 109.5 . .
H90A C90 H90C 109.5 . .
H90B C90 H90C 109.5 . .
C5 N1 C1 116.5(3) . .
C5 N1 Cd1 120.2(2) . .
C1 N1 Cd1 123.1(2) . .
C8 N2 C7 107.9(3) . .
C8 N2 H2B 126.1 . .
C7 N2 H2B 126.1 . .
C8 N3 C6 104.8(3) . .
C12 N4 C11 117.8(3) . .
C12 N4 Cd4 121.9(2) . 1_565
C11 N4 Cd4 120.15(19) . 1_565
C16 N5 C17 117.4(3) . .
C16 N5 Cd2 120.3(3) . 2_776
C17 N5 Cd2 122.1(2) . 2_776
C19 N6 C23 117.1(3) . .
C19 N6 Cd4 121.1(2) . .
C23 N6 Cd4 121.50(19) . .
C25 N7 C24 105.3(3) . .
C25 N8 C26 107.9(3) . .
C25 N8 H8A 126.1 . .
C26 N8 H8A 126.1 . .
C29 N9 C30 117.2(3) . .
C29 N9 Cd3 123.7(2) . 2
C30 N9 Cd3 118.6(2) . 2
C35 N10 C34 118.1(3) . .
C35 N10 Cd1 117.2(2) . 1_545
C34 N10 Cd1 124.2(2) . 1_545
C85 N11 C86 122.2(9) . .
C85 N11 C87 119.8(6) . .
C86 N11 C87 118.0(8) . .
C88 N12 C89 128.9(11) . .
C88 N12 C90 118.6(10) . .
C89 N12 C90 112.3(8) . .
C37 O1 Cd1 125.9(2) . .
C37 O2 Cd2 134.8(2) . .
C44 O3 Cd3 134.9(2) . .
C44 O4 Cd4 127.8(2) . .
C49 O5 Cd1 112.4(2) . .
C49 O6 Cd2 124.4(2) . .
C56 O7 Cd4 131.02(19) . 2_665
C56 O7 Cd3 86.04(19) . 2_665
Cd4 O7 Cd3 99.22(7) 2_665 2_665
C56 O8 Cd3 98.8(2) . 2_665
C61 O9 Cd2 89.8(3) . .
C61 O10 Cd2 95.8(3) . .
C68 O11 Cd3 94.0(3) . 1_655
C68 O12 Cd3 91.0(3) . 1_655
C73 O13 Cd3 121.0(2) . .
C73 O14 Cd4 116.5(2) . .
C80 O15 Cd2 95.5(2) . 2_666
C80 O16 Cd1 130.2(2) . 2_666
C80 O16 Cd2 88.4(2) . 2_666
Cd1 O16 Cd2 100.80(8) 2_666 2_666
C85 O17 Cd1 135.2(4) . .
C88 O18 Cd4 153.2(8) . .

loop_
_geom_bond_atom_site_label_1
_geom_bond_atom_site_label_2
_geom_bond_distance
_geom_bond_site_symmetry_2
Cd1 O1 2.233(2) .
Cd1 O5 2.286(3) .
Cd1 N1 2.299(3) .
Cd1 O16 2.327(2) 2_666
Cd1 O17 2.363(3) .
Cd1 N10 2.386(2) 1_565
Cd2 O2 2.262(2) .
Cd2 O10 2.297(4) .
Cd2 O6 2.325(2) .
Cd2 N5 2.339(3) 2_776
Cd2 O15 2.372(2) 2_666
Cd2 O9 2.423(3) .
Cd2 O16 2.506(2) 2_666
Cd2 C61 2.713(4) .
Cd3 O3 2.262(2) .
Cd3 O13 2.298(2) .
Cd3 O8 2.334(3) 2_665
Cd3 O11 2.349(4) 1_455
Cd3 N9 2.370(3) 2
Cd3 O12 2.399(3) 1_455
Cd3 O7 2.603(2) 2_665
Cd3 C68 2.720(4) 1_455
Cd4 O4 2.220(2) .
Cd4 O14 2.258(3) .
Cd4 N6 2.317(3) .
Cd4 O7 2.324(2) 2_665
Cd4 O18 2.357(3) .
Cd4 N4 2.374(2) 1_545
C1 N1 1.336(4) .
C1 C2 1.381(4) .
C1 H1 0.9300 .
C2 C3 1.376(5) .
C2 H2A 0.9300 .
C3 C4 1.404(5) .
C3 C6 1.465(5) .
C4 C5 1.370(5) .
C4 H4 0.9300 .
C5 N1 1.334(4) .
C5 H5 0.9300 .
C6 N3 1.374(4) .
C6 C7 1.383(5) .
C7 N2 1.360(4) .
C7 C9 1.474(4) .
C8 N3 1.333(5) .
C8 N2 1.346(5) .
C8 C14 1.477(5) .
C9 C13 1.364(5) .
C9 C10 1.380(5) .
C10 C11 1.387(4) .
C10 H10 0.9300 .
C11 N4 1.344(4) .
C11 H11 0.9300 .
C12 N4 1.331(4) .
C12 C13 1.390(4) .
C12 H12 0.9300 .
C13 H13 0.9300 .
C14 C15 1.362(6) .
C14 C18 1.368(5) .
C15 C16 1.379(6) .
C15 H15 0.9300 .
C16 N5 1.306(5) .
C16 H16 0.9300 .
C17 N5 1.315(5) .
C17 C18 1.384(5) .
C17 H17 0.9300 .
C18 H18A 0.9300 .
C19 N6 1.328(4) .
C19 C20 1.380(4) .
C19 H19 0.9300 .
C20 C21 1.390(5) .
C20 H20 0.9300 .
C21 C22 1.401(4) .
C21 C24 1.461(4) .
C22 C23 1.367(4) .
C22 H22 0.9300 .
C23 N6 1.346(4) .
C23 H23 0.9300 .
C24 N7 1.376(4) .
C24 C26 1.386(5) .
C25 N7 1.332(5) .
C25 N8 1.343(4) .
C25 C27 1.480(4) .
C26 N8 1.371(4) .
C26 C32 1.465(4) .
C27 C31 1.353(6) .
C27 C28 1.357(5) .
C28 C29 1.367(6) .
C28 H28 0.9300 .
C29 N9 1.317(5) .
C29 H29 0.9300 .
C30 N9 1.322(5) .
C30 C31 1.385(5) .
C30 H30 0.9300 .
C31 H31 0.9300 .
C32 C33 1.385(4) .
C32 C36 1.386(5) .
C33 C34 1.395(4) .
C33 H33 0.9300 .
C34 N10 1.322(4) .
C34 H34 0.9300 .
C35 N10 1.313(4) .
C35 C36 1.399(4) .
C35 H35 0.9300 .
C36 H36 0.9300 .
C37 O2 1.254(4) .
C37 O1 1.272(4) .
C37 C38 1.511(4) .
C38 C39 1.363(5) .
C38 C43 1.428(4) .
C39 C40 1.391(4) .
C39 H39 0.9300 .
C40 C41 1.375(5) .
C40 H40 0.9300 .
C41 C42 1.417(4) .
C41 C44 1.502(4) .
C44 O4 1.249(4) .
C44 O3 1.262(4) .
C49 O5 1.239(5) .
C49 O6 1.247(4) .
C49 C50 1.516(4) .
C50 C51 1.340(5) .
C50 C55 1.426(4) .
C51 C52 1.404(5) .
C51 H51 0.9300 .
C52 C53 1.370(4) .
C52 H52 0.9300 .
C53 C54 1.428(4) .
C53 C56 1.501(4) .
C54 C55 1.422(4) .
C54 C60 1.440(4) .
C55 C57 1.409(5) .
C56 O8 1.255(4) .
C56 O7 1.266(4) .
C57 C58 1.377(6) .
C57 H57 0.9300 .
C58 C59 1.400(7) .
C58 H58 0.9300 .
C59 C60 1.368(6) .
C59 H59 0.9300 .
C60 H60 0.9300 .
C61 O10 1.230(7) .
C61 O9 1.230(6) .
C61 C62 1.508(5) .
C62 C63 1.363(8) .
C62 C67 1.412(7) .
C63 C64 1.403(7) .
C63 H63 0.9300 .
C64 C65 1.377(7) .
C64 H64 0.9300 .
C65 C66 1.427(7) .
C65 C68 1.512(5) .
C66 C67 1.418(6) .
C66 C72 1.492(8) .
C67 C69 1.513(8) .
C68 O11 1.217(6) .
C68 O12 1.241(6) .
C68 Cd3 2.720(4) 1_655
C69 C70 1.340(9) .
C69 H69 0.9300 .
C70 C71 1.421(9) .
C70 H70 0.9300 .
C71 C72 1.376(9) .
C71 H71 0.9300 .
C72 H72 0.9300 .
C73 O14 1.241(5) .
C73 O13 1.260(4) .
C73 C74 1.512(4) .
C74 C75 1.365(5) .
C74 C79 1.428(5) .
C75 C76 1.408(5) .
C75 H75 0.9300 .
C76 C77 1.353(5) .
C76 H76 0.9300 .
C77 C78 1.424(4) .
C77 C80 1.501(4) .
C78 C81 1.408(5) .
C78 C79 1.419(4) .
C79 C84 1.432(5) .
C80 O15 1.236(5) .
C80 O16 1.268(4) .
C81 C82 1.362(6) .
C81 H81 0.9300 .
C82 C83 1.417(7) .
C82 H82 0.9300 .
C83 C84 1.370(6) .
C83 H83 0.9300 .
C84 H84 0.9300 .
C85 O17 1.181(6) .
C85 N11 1.346(8) .
C85 H85 0.9300 .
C86 N11 1.446(10) .
C86 H86A 0.9600 .
C86 H86B 0.9600 .
C86 H86C 0.9600 .
C87 N11 1.454(11) .
C87 H87A 0.9600 .
C87 H87B 0.9600 .
C87 H87C 0.9600 .
C88 O18 0.962(9) .
C88 N12 1.300(10) .
C88 H88A 0.9300 .
C46 C47 1.3900 .
C46 C45 1.3900 .
C46 H46 0.9300 .
C47 C48 1.3900 .
C47 H47 0.9300 .
C48 C42 1.3900 .
C48 H48 0.9300 .
C42 C43 1.3900 .
C43 C45 1.3900 .
C45 H45 0.9300 .
C89 N12 1.402(14) .
C89 H89A 0.9600 .
C89 H89B 0.9600 .
C89 H89C 0.9600 .
C90 N12 1.434(14) .
C90 H90A 0.9600 .
C90 H90B 0.9600 .
C90 H90C 0.9600 .
N2 H2B 0.8600 .
N4 Cd4 2.374(2) 1_565
N5 Cd2 2.339(3) 2_776
N8 H8A 0.8600 .
N9 Cd3 2.370(3) 2
N10 Cd1 2.386(2) 1_545
O7 Cd4 2.324(2) 2_665
O7 Cd3 2.603(2) 2_665
O8 Cd3 2.334(3) 2_665
O11 Cd3 2.349(4) 1_655
O12 Cd3 2.399(3) 1_655
O15 Cd2 2.372(2) 2_666
O16 Cd1 2.327(2) 2_666
O16 Cd2 2.506(2) 2_666

loop_
_geom_torsion_atom_site_label_1
_geom_torsion_atom_site_label_2
_geom_torsion_atom_site_label_3
_geom_torsion_atom_site_label_4
_geom_torsion
_geom_torsion_site_symmetry_1
_geom_torsion_site_symmetry_4
N1 C1 C2 C3 0.0(6) . .
C1 C2 C3 C4 2.0(6) . .
C1 C2 C3 C6 179.4(4) . .
C2 C3 C4 C5 -2.9(7) . .
C6 C3 C4 C5 179.7(4) . .
C3 C4 C5 N1 1.8(8) . .
C2 C3 C6 N3 -147.7(4) . .
C4 C3 C6 N3 29.6(7) . .
C2 C3 C6 C7 32.2(8) . .
C4 C3 C6 C7 -150.5(5) . .
N3 C6 C7 N2 1.6(6) . .
C3 C6 C7 N2 -178.3(5) . .
N3 C6 C7 C9 -178.0(5) . .
C3 C6 C7 C9 2.0(10) . .
N2 C7 C9 C13 40.8(7) . .
C6 C7 C9 C13 -139.6(6) . .
N2 C7 C9 C10 -136.8(4) . .
C6 C7 C9 C10 42.8(8) . .
C13 C9 C10 C11 1.2(6) . .
C7 C9 C10 C11 178.8(3) . .
C9 C10 C11 N4 -0.7(5) . .
C10 C9 C13 C12 -1.5(6) . .
C7 C9 C13 C12 -179.1(4) . .
N4 C12 C13 C9 1.3(7) . .
N3 C8 C14 C15 -178.7(6) . .
N2 C8 C14 C15 1.3(10) . .
N3 C8 C14 C18 5.0(9) . .
N2 C8 C14 C18 -175.1(6) . .
C18 C14 C15 C16 -2.0(11) . .
C8 C14 C15 C16 -178.4(7) . .
C14 C15 C16 N5 -0.4(13) . .
C15 C14 C18 C17 3.1(10) . .
C8 C14 C18 C17 179.6(5) . .
N5 C17 C18 C14 -2.0(10) . .
N6 C19 C20 C21 1.8(6) . .
C19 C20 C21 C22 -1.0(5) . .
C19 C20 C21 C24 -177.5(3) . .
C20 C21 C22 C23 0.8(5) . .
C24 C21 C22 C23 177.3(3) . .
C21 C22 C23 N6 -1.3(5) . .
C20 C21 C24 N7 44.6(5) . .
C22 C21 C24 N7 -131.8(4) . .
C20 C21 C24 C26 -139.0(4) . .
C22 C21 C24 C26 44.6(6) . .
N7 C24 C26 N8 0.5(5) . .
C21 C24 C26 N8 -176.2(4) . .
N7 C24 C26 C32 -178.9(4) . .
C21 C24 C26 C32 4.4(8) . .
N7 C25 C27 C31 -171.2(5) . .
N8 C25 C27 C31 9.7(8) . .
N7 C25 C27 C28 5.0(8) . .
N8 C25 C27 C28 -174.1(5) . .
C31 C27 C28 C29 -4.9(10) . .
C25 C27 C28 C29 178.7(6) . .
C27 C28 C29 N9 3.4(11) . .
C28 C27 C31 C30 4.3(9) . .
C25 C27 C31 C30 -179.3(5) . .
N9 C30 C31 C27 -2.3(11) . .
N8 C26 C32 C33 -148.7(4) . .
C24 C26 C32 C33 30.6(6) . .
N8 C26 C32 C36 29.6(6) . .
C24 C26 C32 C36 -151.1(4) . .
C36 C32 C33 C34 2.0(5) . .
C26 C32 C33 C34 -179.6(3) . .
C32 C33 C34 N10 -0.9(5) . .
C33 C32 C36 C35 -2.0(5) . .
C26 C32 C36 C35 179.7(3) . .
N10 C35 C36 C32 0.7(6) . .
O2 C37 C38 C39 142.3(3) . .
O1 C37 C38 C39 -39.4(4) . .
O2 C37 C38 C43 -33.6(4) . .
O1 C37 C38 C43 144.7(3) . .
C43 C38 C39 C40 -0.3(2) . .
C37 C38 C39 C40 -176.5(3) . .
C38 C39 C40 C41 2.1(4) . .
C39 C40 C41 C42 -3.5(5) . .
C39 C40 C41 C44 175.6(3) . .
C40 C41 C44 O4 -137.5(4) . .
C42 C41 C44 O4 41.5(5) . .
C40 C41 C44 O3 38.2(4) . .
C42 C41 C44 O3 -142.9(3) . .
O5 C49 C50 C51 -90.0(5) . .
O6 C49 C50 C51 89.4(4) . .
O5 C49 C50 C55 90.1(4) . .
O6 C49 C50 C55 -90.4(4) . .
C55 C50 C51 C52 -1.8(6) . .
C49 C50 C51 C52 178.4(4) . .
C50 C51 C52 C53 0.2(7) . .
C51 C52 C53 C54 1.4(6) . .
C51 C52 C53 C56 179.8(4) . .
C52 C53 C54 C55 -1.4(5) . .
C56 C53 C54 C55 -179.7(3) . .
C52 C53 C54 C60 176.8(4) . .
C56 C53 C54 C60 -1.5(5) . .
C53 C54 C55 C57 178.6(4) . .
C60 C54 C55 C57 0.3(5) . .
C53 C54 C55 C50 -0.1(5) . .
C60 C54 C55 C50 -178.4(3) . .
C51 C50 C55 C57 -177.1(4) . .
C49 C50 C55 C57 2.8(5) . .
C51 C50 C55 C54 1.7(5) . .
C49 C50 C55 C54 -178.4(3) . .
C52 C53 C56 O8 -28.4(5) . .
C54 C53 C56 O8 149.9(3) . .
C52 C53 C56 O7 152.7(3) . .
C54 C53 C56 O7 -28.9(5) . .
C54 C55 C57 C58 -3.4(7) . .
C50 C55 C57 C58 175.4(5) . .
C55 C57 C58 C59 5.2(10) . .
C57 C58 C59 C60 -4.2(11) . .
C58 C59 C60 C54 1.2(10) . .
C55 C54 C60 C59 0.7(7) . .
C53 C54 C60 C59 -177.5(5) . .
O2 Cd2 C61 O10 88.4(4) . .
O6 Cd2 C61 O10 -3.7(4) . .
N5 Cd2 C61 O10 -91.9(4) 2_776 .
O15 Cd2 C61 O10 -179.2(4) 2_666 .
O9 Cd2 C61 O10 -179.0(5) . .
O16 Cd2 C61 O10 -145.1(4) 2_666 .
O2 Cd2 C61 O9 -92.5(3) . .
O10 Cd2 C61 O9 179.0(5) . .
O6 Cd2 C61 O9 175.4(3) . .
N5 Cd2 C61 O9 87.1(3) 2_776 .
O15 Cd2 C61 O9 -0.2(3) 2_666 .
O16 Cd2 C61 O9 33.9(6) 2_666 .
O2 Cd2 C61 C62 128(5) . .
O10 Cd2 C61 C62 39(5) . .
O6 Cd2 C61 C62 36(5) . .
N5 Cd2 C61 C62 -53(5) 2_776 .
O15 Cd2 C61 C62 -140(5) 2_666 .
O9 Cd2 C61 C62 -140(5) . .
O16 Cd2 C61 C62 -106(5) 2_666 .
O10 C61 C62 C63 163.8(6) . .
O9 C61 C62 C63 -12.4(7) . .
Cd2 C61 C62 C63 126(5) . .
O10 C61 C62 C67 -14.8(7) . .
O9 C61 C62 C67 169.0(5) . .
Cd2 C61 C62 C67 -53(5) . .
C67 C62 C63 C64 2.3(10) . .
C61 C62 C63 C64 -176.3(6) . .
C62 C63 C64 C65 -0.3(12) . .
C63 C64 C65 C66 -0.3(10) . .
C63 C64 C65 C68 -179.0(6) . .
C64 C65 C66 C67 -1.3(9) . .
C68 C65 C66 C67 177.3(5) . .
C64 C65 C66 C72 176.6(6) . .
C68 C65 C66 C72 -4.8(9) . .
C63 C62 C67 C66 -3.8(9) . .
C61 C62 C67 C66 174.7(5) . .
C63 C62 C67 C69 177.1(6) . .
C61 C62 C67 C69 -4.4(9) . .
C65 C66 C67 C62 3.4(9) . .
C72 C66 C67 C62 -174.5(6) . .
C65 C66 C67 C69 -177.5(5) . .
C72 C66 C67 C69 4.6(9) . .
C64 C65 C68 O11 12.5(8) . .
C66 C65 C68 O11 -166.2(5) . .
C64 C65 C68 O12 -170.4(5) . .
C66 C65 C68 O12 11.0(7) . .
C64 C65 C68 Cd3 90(4) . 1_655
C66 C65 C68 Cd3 -88(4) . 1_655
C62 C67 C69 C70 179.4(7) . .
C66 C67 C69 C70 0.3(11) . .
C67 C69 C70 C71 -2.3(15) . .
C69 C70 C71 C72 -1.0(16) . .
C70 C71 C72 C66 6.2(14) . .
C67 C66 C72 C71 -8.1(12) . .
C65 C66 C72 C71 174.0(8) . .
O14 C73 C74 C75 -126.2(4) . .
O13 C73 C74 C75 51.4(4) . .
O14 C73 C74 C79 51.0(5) . .
O13 C73 C74 C79 -131.5(3) . .
C79 C74 C75 C76 -0.2(6) . .
C73 C74 C75 C76 177.1(4) . .
C74 C75 C76 C77 1.9(7) . .
C75 C76 C77 C78 -1.7(6) . .
C75 C76 C77 C80 177.0(4) . .
C76 C77 C78 C81 -178.1(4) . .
C80 C77 C78 C81 3.2(5) . .
C76 C77 C78 C79 -0.2(5) . .
C80 C77 C78 C79 -178.8(3) . .
C81 C78 C79 C74 179.8(4) . .
C77 C78 C79 C74 1.8(5) . .
C81 C78 C79 C84 -0.3(6) . .
C77 C78 C79 C84 -178.3(4) . .
C75 C74 C79 C78 -1.6(5) . .
C73 C74 C79 C78 -178.7(3) . .
C75 C74 C79 C84 178.5(4) . .
C73 C74 C79 C84 1.4(6) . .
C76 C77 C80 O15 -114.5(4) . .
C78 C77 C80 O15 64.2(5) . .
C76 C77 C80 O16 61.5(5) . .
C78 C77 C80 O16 -119.8(3) . .
C79 C78 C81 C82 -0.4(8) . .
C77 C78 C81 C82 177.6(5) . .
C78 C81 C82 C83 2.3(11) . .
C81 C82 C83 C84 -3.7(13) . .
C82 C83 C84 C79 3.0(12) . .
C78 C79 C84 C83 -1.0(8) . .
C74 C79 C84 C83 178.9(6) . .
C45 C46 C47 C48 0.0 . .
C46 C47 C48 C42 0.0 . .
C47 C48 C42 C43 0.0 . .
C47 C48 C42 C41 -178.6(3) . .
C40 C41 C42 C43 3.2(4) . .
C44 C41 C42 C43 -175.7(3) . .
C40 C41 C42 C48 -178.2(2) . .
C44 C41 C42 C48 2.8(3) . .
C48 C42 C43 C45 0.0 . .
C41 C42 C43 C45 178.6(3) . .
C48 C42 C43 C38 179.83(9) . .
C41 C42 C43 C38 -1.6(3) . .
C39 C38 C43 C42 0.13(13) . .
C37 C38 C43 C42 176.0(3) . .
C39 C38 C43 C45 179.96(13) . .
C37 C38 C43 C45 -4.2(3) . .
C42 C43 C45 C46 0.0 . .
C38 C43 C45 C46 -179.83(9) . .
C47 C46 C45 C43 0.0 . .
C4 C5 N1 C1 0.2(7) . .
C4 C5 N1 Cd1 -175.6(4) . .
C2 C1 N1 C5 -1.2(5) . .
C2 C1 N1 Cd1 174.6(3) . .
O1 Cd1 N1 C5 15.7(13) . .
O5 Cd1 N1 C5 -142.3(3) . .
O16 Cd1 N1 C5 -29.8(3) 2_666 .
O17 Cd1 N1 C5 55.5(3) . .
N10 Cd1 N1 C5 137.6(3) 1_565 .
O1 Cd1 N1 C1 -159.9(11) . .
O5 Cd1 N1 C1 42.1(3) . .
O16 Cd1 N1 C1 154.6(3) 2_666 .
O17 Cd1 N1 C1 -120.0(3) . .
N10 Cd1 N1 C1 -38.0(3) 1_565 .
N3 C8 N2 C7 0.4(6) . .
C14 C8 N2 C7 -179.6(5) . .
C6 C7 N2 C8 -1.2(6) . .
C9 C7 N2 C8 178.5(5) . .
N2 C8 N3 C6 0.6(6) . .
C14 C8 N3 C6 -179.4(5) . .
C7 C6 N3 C8 -1.4(6) . .
C3 C6 N3 C8 178.6(5) . .
C13 C12 N4 C11 -0.7(6) . .
C13 C12 N4 Cd4 175.0(3) . 1_565
C10 C11 N4 C12 0.4(5) . .
C10 C11 N4 Cd4 -175.4(3) . 1_565
C15 C16 N5 C17 1.6(11) . .
C15 C16 N5 Cd2 176.8(6) . 2_776
C18 C17 N5 C16 -0.3(9) . .
C18 C17 N5 Cd2 -175.5(5) . 2_776
C20 C19 N6 C23 -2.2(5) . .
C20 C19 N6 Cd4 171.8(3) . .
C22 C23 N6 C19 1.9(5) . .
C22 C23 N6 Cd4 -172.1(3) . .
O4 Cd4 N6 C19 -115.6(6) . .
O14 Cd4 N6 C19 61.6(3) . .
O7 Cd4 N6 C19 -49.1(3) 2_665 .
O18 Cd4 N6 C19 -136.4(3) . .
N4 Cd4 N6 C19 141.5(3) 1_545 .
O4 Cd4 N6 C23 58.2(7) . .
O14 Cd4 N6 C23 -124.7(2) . .
O7 Cd4 N6 C23 124.6(2) 2_665 .
O18 Cd4 N6 C23 37.4(2) . .
N4 Cd4 N6 C23 -44.8(2) 1_545 .
N8 C25 N7 C24 -0.7(5) . .
C27 C25 N7 C24 -179.9(4) . .
C26 C24 N7 C25 0.1(5) . .
C21 C24 N7 C25 177.1(4) . .
N7 C25 N8 C26 1.0(5) . .
C27 C25 N8 C26 -179.8(4) . .
C24 C26 N8 C25 -0.9(5) . .
C32 C26 N8 C25 178.6(4) . .
C28 C29 N9 C30 -1.1(9) . .
C28 C29 N9 Cd3 171.2(5) . 2
C31 C30 N9 C29 0.5(9) . .
C31 C30 N9 Cd3 -172.1(5) . 2
C36 C35 N10 C34 0.4(6) . .
C36 C35 N10 Cd1 -172.4(3) . 1_545
C33 C34 N10 C35 -0.4(5) . .
C33 C34 N10 Cd1 171.9(2) . 1_545
O17 C85 N11 C86 -178.5(8) . .
O17 C85 N11 C87 -1.0(10) . .
O18 C88 N12 C89 28(3) . .
O18 C88 N12 C90 -157(3) . .
O2 C37 O1 Cd1 15.8(5) . .
C38 C37 O1 Cd1 -162.4(2) . .
O5 Cd1 O1 C37 45.1(3) . .
N1 Cd1 O1 C37 -112.9(12) . .
O16 Cd1 O1 C37 -67.4(3) 2_666 .
O17 Cd1 O1 C37 -152.4(3) . .
N10 Cd1 O1 C37 124.9(3) 1_565 .
O1 C37 O2 Cd2 34.8(6) . .
C38 C37 O2 Cd2 -147.1(3) . .
O10 Cd2 O2 C37 -179.1(4) . .
O6 Cd2 O2 C37 -90.9(4) . .
N5 Cd2 O2 C37 -23.3(11) 2_776 .
O15 Cd2 O2 C37 39.4(4) 2_666 .
O9 Cd2 O2 C37 126.8(4) . .
O16 Cd2 O2 C37 -13.9(4) 2_666 .
C61 Cd2 O2 C37 154.0(4) . .
O4 C44 O3 Cd3 -42.2(5) . .
C41 C44 O3 Cd3 142.5(3) . .
O13 Cd3 O3 C44 93.5(3) . .
O8 Cd3 O3 C44 -36.2(3) 2_665 .
O11 Cd3 O3 C44 -177.4(3) 1_455 .
N9 Cd3 O3 C44 -12.0(8) 2 .
O12 Cd3 O3 C44 -123.4(3) 1_455 .
O7 Cd3 O3 C44 16.4(3) 2_665 .
C68 Cd3 O3 C44 -150.5(3) 1_455 .
O3 C44 O4 Cd4 -7.9(5) . .
C41 C44 O4 Cd4 167.4(2) . .
O14 Cd4 O4 C44 -46.8(3) . .
N6 Cd4 O4 C44 130.4(6) . .
O7 Cd4 O4 C44 64.2(3) 2_665 .
O18 Cd4 O4 C44 151.2(3) . .
N4 Cd4 O4 C44 -126.9(3) 1_545 .
O6 C49 O5 Cd1 -8.9(5) . .
C50 C49 O5 Cd1 170.5(2) . .
O1 Cd1 O5 C49 -96.1(3) . .
N1 Cd1 O5 C49 82.1(3) . .
O16 Cd1 O5 C49 -5.8(3) 2_666 .
O17 Cd1 O5 C49 154.6(3) . .
N10 Cd1 O5 C49 177.9(3) 1_565 .
O5 C49 O6 Cd2 82.6(4) . .
C50 C49 O6 Cd2 -96.8(3) . .
O2 Cd2 O6 C49 -11.6(3) . .
O10 Cd2 O6 C49 83.6(3) . .
N5 Cd2 O6 C49 175.6(3) 2_776 .
O15 Cd2 O6 C49 -100.1(3) 2_666 .
O9 Cd2 O6 C49 88.6(3) . .
O16 Cd2 O6 C49 -104.3(3) 2_666 .
C61 Cd2 O6 C49 85.2(3) . .
O8 C56 O7 Cd4 91.9(4) . 2_665
C53 C56 O7 Cd4 -89.3(3) . 2_665
O8 C56 O7 Cd3 -6.9(3) . 2_665
C53 C56 O7 Cd3 171.9(3) . 2_665
O7 C56 O8 Cd3 7.7(3) . 2_665
C53 C56 O8 Cd3 -171.1(2) . 2_665
O10 C61 O9 Cd2 0.9(5) . .
C62 C61 O9 Cd2 177.1(3) . .
O2 Cd2 O9 C61 90.8(3) . .
O10 Cd2 O9 C61 -0.5(3) . .
O6 Cd2 O9 C61 -6.8(4) . .
N5 Cd2 O9 C61 -93.1(3) 2_776 .
O15 Cd2 O9 C61 179.9(3) 2_666 .
O16 Cd2 O9 C61 -167.0(2) 2_666 .
O9 C61 O10 Cd2 -1.0(5) . .
C62 C61 O10 Cd2 -177.1(3) . .
O2 Cd2 O10 C61 -94.4(4) . .
O6 Cd2 O10 C61 176.7(4) . .
N5 Cd2 O10 C61 88.8(4) 2_776 .
O15 Cd2 O10 C61 1.2(5) 2_666 .
O9 Cd2 O10 C61 0.5(3) . .
O16 Cd2 O10 C61 148.8(3) 2_666 .
O12 C68 O11 Cd3 -3.4(5) . 1_655
C65 C68 O11 Cd3 173.7(3) . 1_655
O11 C68 O12 Cd3 3.4(5) . 1_655
C65 C68 O12 Cd3 -173.8(4) . 1_655
O14 C73 O13 Cd3 -83.7(4) . .
C74 C73 O13 Cd3 98.9(3) . .
O3 Cd3 O13 C73 11.4(3) . .
O8 Cd3 O13 C73 99.7(3) 2_665 .
O11 Cd3 O13 C73 -87.8(3) 1_455 .
N9 Cd3 O13 C73 -178.1(3) 2 .
O12 Cd3 O13 C73 -89.8(3) 1_455 .
O7 Cd3 O13 C73 102.3(3) 2_665 .
C68 Cd3 O13 C73 -89.5(3) 1_455 .
O13 C73 O14 Cd4 13.4(5) . .
C74 C73 O14 Cd4 -169.2(2) . .
O4 Cd4 O14 C73 93.2(3) . .
N6 Cd4 O14 C73 -86.3(3) . .
O7 Cd4 O14 C73 1.3(3) 2_665 .
O18 Cd4 O14 C73 -179.8(4) . .
N4 Cd4 O14 C73 -175.0(3) 1_545 .
O16 C80 O15 Cd2 -4.4(4) . 2_666
C77 C80 O15 Cd2 171.4(3) . 2_666
O15 C80 O16 Cd1 -98.7(4) . 2_666
C77 C80 O16 Cd1 85.5(4) . 2_666
O15 C80 O16 Cd2 4.2(4) . 2_666
C77 C80 O16 Cd2 -171.7(3) . 2_666
N11 C85 O17 Cd1 178.6(4) . .
O1 Cd1 O17 C85 -23.5(5) . .
O5 Cd1 O17 C85 85.7(6) . .
N1 Cd1 O17 C85 159.5(5) . .
O16 Cd1 O17 C85 -112.4(5) 2_666 .
N10 Cd1 O17 C85 62.6(5) 1_565 .
N12 C88 O18 Cd4 -160.6(15) . .
O4 Cd4 O18 C88 -42.3(16) . .
O14 Cd4 O18 C88 -130.6(15) . .
N6 Cd4 O18 C88 134.6(16) . .
O7 Cd4 O18 C88 48.4(16) 2_665 .
N4 Cd4 O18 C88 -135.4(16) 1_545 .

loop_
_platon_squeeze_void_nr
_platon_squeeze_void_average_x
_platon_squeeze_void_average_y
_platon_squeeze_void_average_z
_platon_squeeze_void_volume
_platon_squeeze_void_count_electrons
1 0.000 -0.001 0.004 3292.5 1628.6
